data_7056510
loop_
_publ_author_name
'Panja, Anangamohan'
'Jana, Narayan Ch.'
'Brand\~ao, Paula'

_publ_section_title
;
 Influence of the first and second coordination spheres on the diverse
 phenoxazinone synthase activity of cobalt complexes derived from a
 tetradentate Schiff base ligand
;
_journal_name_full 'New J. Chem.'
_journal_paper_doi 10.1039/C7NJ02015E
_journal_year 2017
_chemical_formula_sum 'C34 H55 Co2 N19 O4'
_chemical_formula_weight 911.83
_chemical_name_systematic
;
 ?
;
_space_group_crystal_system monoclinic
_space_group_IT_number 15
_space_group_name_Hall '-C 2yc'
_space_group_name_H-M_alt 'C 1 2/c 1'
_symmetry_space_group_name_Hall '-C 2yc'
_symmetry_space_group_name_H-M 'C 1 2/c 1'
_atom_sites_solution_hydrogens mixed
_audit_creation_method SHELXL-2013
_audit_update_record
;
2017-07-22 deposited with the CCDC.
2017-07-31 downloaded from the CCDC.
;
_cell_angle_alpha 90
_cell_angle_beta 126.446(16)
_cell_angle_gamma 90
_cell_formula_units_Z 4
_cell_length_a 25.636(3)
_cell_length_b 10.3538(4)
_cell_length_c 19.712(2)
_cell_measurement_reflns_used 473
_cell_measurement_temperature 298(2)
_cell_measurement_theta_max 26.70
_cell_measurement_theta_min 2.36
_cell_volume 4208.8(11)
_computing_cell_refinement 'Bruker Smart'
_computing_data_collection 'Bruker Smart'
_computing_data_reduction 'Bruker Saint'
_computing_molecular_graphics 'Mercury (CCDC)'
_computing_publication_material 'SHELXL-2013 (Sheldrick,2013)'
_computing_structure_refinement 'SHELXL-2013 (Sheldrick,2013)'
_computing_structure_solution 'SHELXS-2013 (Sheldrick,2013)'
_diffrn_ambient_temperature 298(2)
_diffrn_measured_fraction_theta_full 1.000
_diffrn_measured_fraction_theta_max 0.877
_diffrn_measurement_device_type CCD
_diffrn_measurement_method 'omega and phi scans'
_diffrn_radiation_type MoK\a
_diffrn_radiation_wavelength 0.71073
_diffrn_reflns_av_R_equivalents 0.0250
_diffrn_reflns_av_unetI/netI 0.0409
_diffrn_reflns_Laue_measured_fraction_full 1.000
_diffrn_reflns_Laue_measured_fraction_max 0.877
_diffrn_reflns_limit_h_max 33
_diffrn_reflns_limit_h_min -31
_diffrn_reflns_limit_k_max 11
_diffrn_reflns_limit_k_min -13
_diffrn_reflns_limit_l_max 25
_diffrn_reflns_limit_l_min -24
_diffrn_reflns_number 8285
_diffrn_reflns_point_group_measured_fraction_full 1.000
_diffrn_reflns_point_group_measured_fraction_max 0.877
_diffrn_reflns_theta_full 25.242
_diffrn_reflns_theta_max 28.290
_diffrn_reflns_theta_min 1.975
_diffrn_source 'fine-focus sealed tube'
_exptl_absorpt_coefficient_mu 0.850
_exptl_absorpt_correction_T_max 0.938
_exptl_absorpt_correction_T_min 0.736
_exptl_absorpt_correction_type multi-scan
_exptl_absorpt_process_details sadabs
_exptl_crystal_colour Brown
_exptl_crystal_density_diffrn 1.439
_exptl_crystal_description Block
_exptl_crystal_F_000 1912
_exptl_crystal_size_max 0.25
_exptl_crystal_size_mid 0.18
_exptl_crystal_size_min 0.12
_refine_diff_density_max 0.437
_refine_diff_density_min -0.350
_refine_diff_density_rms 0.059
_refine_ls_extinction_method none
_refine_ls_goodness_of_fit_ref 1.039
_refine_ls_hydrogen_treatment constr
_refine_ls_matrix_type full
_refine_ls_number_parameters 272
_refine_ls_number_reflns 4591
_refine_ls_number_restraints 0
_refine_ls_restrained_S_all 1.039
_refine_ls_R_factor_all 0.0507
_refine_ls_R_factor_gt 0.0407
_refine_ls_shift/su_max 0.001
_refine_ls_shift/su_mean 0.000
_refine_ls_structure_factor_coef Fsqd
_refine_ls_weighting_details 'w=1/[\s^2^(Fo^2^)+(0.0483P)^2^+2.3772P] where P=(Fo^2^+2Fc^2^)/3'
_refine_ls_weighting_scheme calc
_refine_ls_wR_factor_gt 0.0972
_refine_ls_wR_factor_ref 0.1030
_reflns_Friedel_coverage 0.000
_reflns_number_gt 3874
_reflns_number_total 4591
_reflns_threshold_expression 'I > 2\s(I)'
_cod_data_source_file c7nj02015e2.cif
_cod_data_source_block f
_cod_original_cell_volume 4208.8(10)
_cod_database_code 7056510
_shelx_space_group_comment
;
The symmetry employed for this shelxl refinement is uniquely defined
by the following loop, which should always be used as a source of
symmetry information in preference to the above space-group names.
They are only intended as comments.
;
_shelxl_version_number 2013-4

loop_
_space_group_symop_operation_xyz
'x, y, z'
'-x, y, -z+1/2'
'x+1/2, y+1/2, z'
'-x+1/2, y+1/2, -z+1/2'
'-x, -y, -z'
'x, -y, z-1/2'
'-x+1/2, -y+1/2, -z'
'x+1/2, -y+1/2, z-1/2'

loop_
_atom_site_label
_atom_site_type_symbol
_atom_site_fract_x
_atom_site_fract_y
_atom_site_fract_z
_atom_site_U_iso_or_equiv
_atom_site_adp_type
_atom_site_occupancy
_atom_site_site_symmetry_order
_atom_site_calc_flag
_atom_site_refinement_flags_posn
_atom_site_refinement_flags_adp
_atom_site_refinement_flags_occupancy
Co1 Co 0.66262(2) 0.57524(3) 0.80860(2) 0.02633(10) Uani 1 1 d . . .
O1 O 0.74959(7) 0.63006(14) 0.86879(9) 0.0320(3) Uani 1 1 d . . .
N7 N 0.67950(9) 0.41054(17) 0.77695(13) 0.0345(4) Uani 1 1 d . . .
O2 O 0.85748(8) 0.67126(18) 0.88766(12) 0.0487(5) Uani 1 1 d . . .
N1 N 0.68258(8) 0.49646(17) 0.91027(11) 0.0308(4) Uani 1 1 d . . .
N8 N 0.67820(10) 0.30892(19) 0.80454(13) 0.0390(5) Uani 1 1 d . . .
N4 N 0.57102(9) 0.5367(2) 0.74751(13) 0.0397(5) Uani 1 1 d . . .
N3 N 0.65141(9) 0.65864(19) 0.70285(12) 0.0400(5) Uani 1 1 d . . .
N2 N 0.63886(9) 0.74058(17) 0.83772(13) 0.0366(5) Uani 1 1 d . . .
H2 H 0.5925 0.7514 0.7926 0.044 Uiso 1 1 calc R U .
N5 N 0.54281(9) 0.4495(2) 0.70088(15) 0.0461(6) Uani 1 1 d . . .
C8 C 0.73817(11) 0.4463(2) 0.96604(14) 0.0334(5) Uani 1 1 d . . .
H8 H 0.7426 0.4015 1.0101 0.040 Uiso 1 1 calc R U .
C2 C 0.85709(10) 0.5693(2) 0.93124(14) 0.0326(5) Uani 1 1 d . . .
C1 C 0.79715(10) 0.55088(19) 0.91900(13) 0.0272(4) Uani 1 1 d . . .
C7 C 0.79408(10) 0.4536(2) 0.96583(14) 0.0303(5) Uani 1 1 d . . .
C11 C 0.64298(13) 0.7354(3) 0.91550(18) 0.0503(7) Uani 1 1 d . . .
H11A H 0.6269 0.8163 0.9213 0.060 Uiso 1 1 calc R U .
H11B H 0.6882 0.7278 0.9634 0.060 Uiso 1 1 calc R U .
N9 N 0.67876(16) 0.2086(2) 0.82897(19) 0.0727(8) Uani 1 1 d . . .
C6 C 0.84768(12) 0.3733(2) 1.01980(15) 0.0399(6) Uani 1 1 d . . .
H6 H 0.8452 0.3098 1.0512 0.048 Uiso 1 1 calc R U .
C14 C 0.67933(14) 0.7918(3) 0.72086(19) 0.0564(8) Uani 1 1 d . . .
H14A H 0.6723 0.8254 0.6700 0.068 Uiso 1 1 calc R U .
H14B H 0.7258 0.7859 0.7636 0.068 Uiso 1 1 calc R U .
C12 C 0.66877(14) 0.8605(2) 0.83536(19) 0.0526(7) Uani 1 1 d . . .
H12A H 0.7155 0.8542 0.8762 0.063 Uiso 1 1 calc R U .
H12B H 0.6542 0.9325 0.8516 0.063 Uiso 1 1 calc R U .
C16 C 0.68933(19) 0.5853(3) 0.6807(2) 0.0707(10) Uani 1 1 d . . .
H16A H 0.6721 0.4995 0.6633 0.106 Uiso 1 1 calc R U .
H16B H 0.7339 0.5808 0.7290 0.106 Uiso 1 1 calc R U .
H16C H 0.6865 0.6283 0.6354 0.106 Uiso 1 1 calc R U .
C13 C 0.65246(15) 0.8868(3) 0.7500(2) 0.0604(8) Uani 1 1 d . . .
H13A H 0.6056 0.8882 0.7092 0.072 Uiso 1 1 calc R U .
H13B H 0.6684 0.9721 0.7507 0.072 Uiso 1 1 calc R U .
C10 C 0.60574(14) 0.6260(3) 0.9184(2) 0.0551(7) Uani 1 1 d . . .
H10A H 0.5614 0.6291 0.8677 0.066 Uiso 1 1 calc R U .
H10B H 0.6045 0.6392 0.9661 0.066 Uiso 1 1 calc R U .
C5 C 0.90323(12) 0.3881(3) 1.02632(16) 0.0461(6) Uani 1 1 d . . .
H5 H 0.9377 0.3316 1.0595 0.055 Uiso 1 1 calc R U .
C3 C 0.91668(13) 0.7029(3) 0.9015(2) 0.0626(8) Uani 1 1 d . . .
H3A H 0.9491 0.7194 0.9604 0.094 Uiso 1 1 calc R U .
H3B H 0.9109 0.7785 0.8695 0.094 Uiso 1 1 calc R U .
H3C H 0.9303 0.6321 0.8839 0.094 Uiso 1 1 calc R U .
C9 C 0.63316(12) 0.4915(3) 0.92551(17) 0.0442(6) Uani 1 1 d . . .
H9A H 0.6522 0.4570 0.9814 0.053 Uiso 1 1 calc R U .
H9B H 0.5983 0.4343 0.8847 0.053 Uiso 1 1 calc R U .
N6 N 0.51129(12) 0.3707(3) 0.6528(2) 0.0943(12) Uani 1 1 d . . .
C4 C 0.90831(11) 0.4882(3) 0.98318(15) 0.0411(6) Uani 1 1 d . . .
H4 H 0.9470 0.5001 0.9897 0.049 Uiso 1 1 calc R U .
C15 C 0.58369(15) 0.6619(4) 0.62630(18) 0.0731(10) Uani 1 1 d . . .
H15A H 0.5572 0.7065 0.6383 0.110 Uiso 1 1 calc R U .
H15B H 0.5680 0.5752 0.6088 0.110 Uiso 1 1 calc R U .
H15C H 0.5818 0.7060 0.5821 0.110 Uiso 1 1 calc R U .
C17 C 0.5000 1.1160(7) 0.7500 0.152(4) Uani 1 2 d S T P
H17A H 0.4977 1.1351 0.8033 0.228 Uiso 0.5 1 d R U P
H17B H 0.4399 1.1240 0.7074 0.228 Uiso 0.5 1 d R U P
H17C H 0.5093 1.1608 0.7349 0.228 Uiso 0.5 1 d R U P
N10 N 0.5000 0.8733(6) 0.7500 0.163(3) Uani 1 2 d S T P
C18 C 0.5000 0.9798(6) 0.7500 0.0932(18) Uani 1 2 d S T P

loop_
_atom_site_aniso_label
_atom_site_aniso_U_11
_atom_site_aniso_U_22
_atom_site_aniso_U_33
_atom_site_aniso_U_23
_atom_site_aniso_U_13
_atom_site_aniso_U_12
Co1 0.02128(15) 0.02371(16) 0.03023(17) -0.00063(11) 0.01326(13) -0.00050(10)
O1 0.0213(7) 0.0300(8) 0.0371(9) 0.0069(7) 0.0132(7) 0.0000(6)
N7 0.0381(10) 0.0294(10) 0.0398(11) -0.0002(8) 0.0252(9) 0.0018(8)
O2 0.0301(8) 0.0594(11) 0.0567(11) 0.0194(9) 0.0258(8) 0.0005(8)
N1 0.0315(9) 0.0304(10) 0.0346(10) -0.0019(8) 0.0219(8) -0.0040(7)
N8 0.0489(12) 0.0303(11) 0.0396(12) -0.0050(9) 0.0273(10) 0.0013(9)
N4 0.0236(9) 0.0404(11) 0.0470(12) -0.0115(10) 0.0165(9) -0.0048(8)
N3 0.0378(11) 0.0394(11) 0.0353(11) 0.0066(9) 0.0176(9) 0.0007(9)
N2 0.0280(9) 0.0285(9) 0.0457(12) -0.0069(8) 0.0177(9) 0.0003(7)
N5 0.0249(10) 0.0429(12) 0.0680(15) -0.0169(11) 0.0262(10) -0.0043(9)
C8 0.0369(12) 0.0316(11) 0.0314(12) 0.0025(9) 0.0201(10) -0.0031(9)
C2 0.0276(11) 0.0382(12) 0.0290(11) 0.0009(9) 0.0153(9) 0.0000(9)
C1 0.0224(10) 0.0283(10) 0.0247(10) -0.0013(8) 0.0107(9) -0.0002(8)
C7 0.0282(11) 0.0306(11) 0.0275(11) -0.0003(9) 0.0141(9) -0.0001(8)
C11 0.0472(15) 0.0482(15) 0.0530(17) -0.0174(13) 0.0285(13) 0.0003(12)
N9 0.127(3) 0.0311(13) 0.0822(19) 0.0000(12) 0.0745(19) -0.0039(14)
C6 0.0406(13) 0.0360(12) 0.0339(13) 0.0104(10) 0.0172(11) 0.0073(10)
C14 0.0521(16) 0.0472(16) 0.0597(18) 0.0161(14) 0.0276(14) -0.0055(13)
C12 0.0508(16) 0.0291(13) 0.0625(18) -0.0079(12) 0.0252(14) -0.0038(11)
C16 0.101(3) 0.072(2) 0.069(2) 0.0182(17) 0.066(2) 0.0160(18)
C13 0.0612(18) 0.0312(13) 0.078(2) 0.0118(14) 0.0353(17) 0.0011(13)
C10 0.0544(16) 0.0630(18) 0.0674(19) -0.0130(15) 0.0468(16) -0.0014(14)
C5 0.0376(13) 0.0517(15) 0.0389(14) 0.0110(12) 0.0172(11) 0.0189(11)
C3 0.0377(14) 0.086(2) 0.068(2) 0.0148(17) 0.0334(14) -0.0099(14)
C9 0.0406(13) 0.0538(15) 0.0514(15) 0.0002(13) 0.0345(12) -0.0049(12)
N6 0.0420(14) 0.0776(19) 0.150(3) -0.073(2) 0.0495(17) -0.0237(14)
C4 0.0245(11) 0.0575(15) 0.0385(13) 0.0050(12) 0.0172(10) 0.0073(10)
C15 0.0531(18) 0.090(2) 0.0394(16) 0.0164(16) 0.0076(14) -0.0161(17)
C17 0.202(9) 0.106(5) 0.054(4) 0.000 0.024(5) 0.000
N10 0.063(3) 0.085(4) 0.238(8) 0.000 0.033(4) 0.000
C18 0.064(3) 0.076(4) 0.100(4) 0.000 0.026(3) 0.000

loop_
_atom_type_symbol
_atom_type_description
_atom_type_scat_dispersion_real
_atom_type_scat_dispersion_imag
_atom_type_scat_source
C C 0.0033 0.0016 'International Tables Vol C Tables 4.2.6.8 and 6.1.1.4'
H H 0.0000 0.0000 'International Tables Vol C Tables 4.2.6.8 and 6.1.1.4'
Co Co 0.3494 0.9721 'International Tables Vol C Tables 4.2.6.8 and 6.1.1.4'
N N 0.0061 0.0033 'International Tables Vol C Tables 4.2.6.8 and 6.1.1.4'
O O 0.0106 0.0060 'International Tables Vol C Tables 4.2.6.8 and 6.1.1.4'

loop_
_geom_angle_atom_site_label_1
_geom_angle_atom_site_label_2
_geom_angle_atom_site_label_3
_geom_angle
O1 Co1 N1 89.36(7)
O1 Co1 N4 174.19(7)
N1 Co1 N4 91.96(9)
O1 Co1 N7 93.46(7)
N1 Co1 N7 89.45(8)
N4 Co1 N7 92.21(8)
O1 Co1 N2 90.55(7)
N1 Co1 N2 90.10(8)
N4 Co1 N2 83.80(8)
N7 Co1 N2 175.96(8)
O1 Co1 N3 85.11(7)
N1 Co1 N3 173.83(7)
N4 Co1 N3 93.81(9)
N7 Co1 N3 88.15(8)
N2 Co1 N3 92.69(8)
C1 O1 Co1 120.70(13)
N8 N7 Co1 123.57(16)
C2 O2 C3 117.8(2)
C8 N1 C9 117.7(2)
C8 N1 Co1 122.33(16)
C9 N1 Co1 119.94(15)
N9 N8 N7 175.8(3)
N5 N4 Co1 126.59(17)
C15 N3 C16 106.7(3)
C15 N3 C14 109.1(2)
C16 N3 C14 103.7(2)
C15 N3 Co1 113.95(18)
C16 N3 Co1 110.56(16)
C14 N3 Co1 112.16(17)
C11 N2 C12 110.2(2)
C11 N2 Co1 114.80(15)
C12 N2 Co1 117.15(16)
N6 N5 N4 174.7(3)
N1 C8 C7 125.3(2)
O2 C2 C4 125.6(2)
O2 C2 C1 114.13(18)
C4 C2 C1 120.3(2)
O1 C1 C7 123.96(19)
O1 C1 C2 118.28(19)
C7 C1 C2 117.64(19)
C1 C7 C6 120.8(2)
C1 C7 C8 119.14(19)
C6 C7 C8 119.6(2)
N2 C11 C10 114.3(2)
C5 C6 C7 120.2(2)
N3 C14 C13 115.6(2)
N2 C12 C13 112.6(2)
C14 C13 C12 115.3(2)
C11 C10 C9 115.0(2)
C6 C5 C4 119.8(2)
N1 C9 C10 110.8(2)
C2 C4 C5 121.0(2)
N10 C18 C17 180.0

loop_
_geom_bond_atom_site_label_1
_geom_bond_atom_site_label_2
_geom_bond_distance
Co1 O1 1.8862(14)
Co1 N1 1.9302(18)
Co1 N4 1.9400(19)
Co1 N7 1.9508(18)
Co1 N2 2.0115(18)
Co1 N3 2.112(2)
O1 C1 1.306(2)
N7 N8 1.194(3)
O2 C2 1.365(3)
O2 C3 1.412(3)
N1 C8 1.284(3)
N1 C9 1.466(3)
N8 N9 1.142(3)
N4 N5 1.181(3)
N3 C15 1.476(3)
N3 C16 1.489(4)
N3 C14 1.496(3)
N2 C11 1.474(3)
N2 C12 1.475(3)
N5 N6 1.143(3)
C8 C7 1.438(3)
C2 C4 1.371(3)
C2 C1 1.420(3)
C1 C7 1.400(3)
C7 C6 1.405(3)
C11 C10 1.504(4)
C6 C5 1.360(3)
C14 C13 1.497(4)
C12 C13 1.497(4)
C10 C9 1.528(4)
C5 C4 1.395(4)
C17 C18 1.410(9)
N10 C18 1.103(8)
